data_7031371
loop_
_publ_author_name
'Paul, Mithun'
'Dastidar, Parthasarathi'

_publ_section_title
;
 Coordination polymers derived from pyridyl carboxylate ligands having an
 amide backbone: an attempt towards the selective separation of Cu II
 cation following in situ crystallization under competitive conditions
;
_journal_issue 33
_journal_name_full CrystEngComm
_journal_page_first 7815
_journal_paper_doi 10.1039/c4ce00733f
_journal_volume 16
_journal_year 2014
_chemical_formula_moiety 'C27 H26 N4 O9 Zn'
_chemical_formula_sum 'C27 H26 N4 O9 Zn'
_chemical_formula_weight 615.89
_chemical_name_systematic
; 
 ? 
;
_space_group_IT_number 2
_symmetry_cell_setting triclinic
_symmetry_space_group_name_Hall '-P 1'
_symmetry_space_group_name_H-M 'P -1'
_atom_sites_solution_hydrogens geom
_atom_sites_solution_primary direct
_atom_sites_solution_secondary difmap
_audit_creation_method SHELXL-97
_cell_angle_alpha 106.997(2)
_cell_angle_beta 96.481(2)
_cell_angle_gamma 106.063(2)
_cell_formula_units_Z 2
_cell_length_a 10.6479(4)
_cell_length_b 11.0165(5)
_cell_length_c 12.9533(5)
_cell_measurement_temperature 296(2)
_cell_volume 1364.97(10)
_computing_cell_refinement 'Bruker Apex II'
_computing_data_collection 'Bruker Apex II'
_computing_data_reduction SAINT
_computing_molecular_graphics 'Mercury 3.1'
_computing_publication_material SHELXTL-97
_computing_structure_refinement 'SHELXL-97 (Sheldrick, 1997)'
_computing_structure_solution 'SHELXS-97 (Sheldrick, 1990)'
_diffrn_ambient_temperature 296(2)
_diffrn_detector_area_resol_mean 3
_diffrn_measured_fraction_theta_full 0.992
_diffrn_measured_fraction_theta_max 0.771
_diffrn_measurement_device_type 'Bruker Apex II'
_diffrn_measurement_method 'phi-omega scan'
_diffrn_radiation_monochromator graphite
_diffrn_radiation_source 'fine-focus sealed tube'
_diffrn_radiation_type MoK\a
_diffrn_radiation_wavelength 0.71073
_diffrn_reflns_av_R_equivalents 0.0144
_diffrn_reflns_av_sigmaI/netI 0.0134
_diffrn_reflns_limit_h_max 16
_diffrn_reflns_limit_h_min -16
_diffrn_reflns_limit_k_max 17
_diffrn_reflns_limit_k_min -14
_diffrn_reflns_limit_l_max 18
_diffrn_reflns_limit_l_min -16
_diffrn_reflns_number 48913
_diffrn_reflns_theta_full 27.50
_diffrn_reflns_theta_max 33.98
_diffrn_reflns_theta_min 1.68
_exptl_absorpt_coefficient_mu 0.961
_exptl_absorpt_correction_T_max 0.9100
_exptl_absorpt_correction_T_min 0.4467
_exptl_absorpt_correction_type multi-scan
_exptl_absorpt_process_details sadabs
_exptl_crystal_colour COLORLESS
_exptl_crystal_density_diffrn 1.499
_exptl_crystal_density_method 'not measured'
_exptl_crystal_description BLOCK
_exptl_crystal_F_000 636
_exptl_crystal_size_max 1.00
_exptl_crystal_size_mid 0.14
_exptl_crystal_size_min 0.10
_refine_diff_density_max 1.004
_refine_diff_density_min -0.496
_refine_diff_density_rms 0.079
_refine_ls_extinction_method none
_refine_ls_goodness_of_fit_ref 1.041
_refine_ls_hydrogen_treatment mixed
_refine_ls_matrix_type full
_refine_ls_number_parameters 391
_refine_ls_number_reflns 8582
_refine_ls_number_restraints 0
_refine_ls_restrained_S_all 1.041
_refine_ls_R_factor_all 0.0438
_refine_ls_R_factor_gt 0.0359
_refine_ls_shift/su_max 0.001
_refine_ls_shift/su_mean 0.000
_refine_ls_structure_factor_coef Fsqd
_refine_ls_weighting_details 'calc w=1/[\s^2^(Fo^2^)+(0.0611P)^2^+0.4927P] where P=(Fo^2^+2Fc^2^)/3'
_refine_ls_weighting_scheme calc
_refine_ls_wR_factor_gt 0.1010
_refine_ls_wR_factor_ref 0.1067
_reflns_number_gt 7322
_reflns_number_total 8582
_reflns_threshold_expression >2sigma(I)
_cod_duplicate_entry 7216629
_cod_data_source_file c4dt01080a2.cif
_cod_data_source_block cp2d
_cod_depositor_comments
;
The following automatic conversions were performed:

'_symmetry_cell_setting' value 'TRICLINIC' changed to 'triclinic'
according to
/usr/data/users/saulius/crontab/automatic-downloads/rss-feeds/RSC/lib/dictionaries/cif_core.dic
dictionary named 'cif_core.dic' version 2.4.2 from 2011-04-26.

Automatic conversion script
Id: cif_fix_values 2281 2013-09-26 08:29:07Z andrius 

 Adding full bibliography for 7031362--7031374.cif.
;
_cod_original_cell_volume 1364.96(10)
_cod_database_code 7031371

loop_
_symmetry_equiv_pos_as_xyz
'x, y, z'
'-x, -y, -z'

loop_
_atom_site_label
_atom_site_type_symbol
_atom_site_fract_x
_atom_site_fract_y
_atom_site_fract_z
_atom_site_U_iso_or_equiv
_atom_site_adp_type
_atom_site_occupancy
_atom_site_symmetry_multiplicity
_atom_site_calc_flag
_atom_site_refinement_flags
_atom_site_disorder_assembly
_atom_site_disorder_group
C1 C 0.63001(15) 0.59399(16) -0.39422(11) 0.0315(3) Uani 1 1 d . . .
H1 H 0.6363 0.5870 -0.4666 0.038 Uiso 1 1 calc R . .
C2 C 0.63390(17) 0.48765(16) -0.36002(12) 0.0348(3) Uani 1 1 d . . .
H2 H 0.6402 0.4099 -0.4090 0.042 Uiso 1 1 calc R . .
C3 C 0.62821(16) 0.49830(15) -0.25128(12) 0.0311(3) Uani 1 1 d . . .
H3 H 0.6312 0.4280 -0.2261 0.037 Uiso 1 1 calc R . .
C4 C 0.61804(13) 0.61567(14) -0.18074(10) 0.0253(2) Uani 1 1 d . . .
C5 C 0.61099(16) 0.71561(15) -0.22336(11) 0.0304(3) Uani 1 1 d . . .
H5 H 0.6012 0.7930 -0.1768 0.036 Uiso 1 1 calc R . .
C6 C 0.61650(14) 0.64568(14) -0.06023(11) 0.0270(2) Uani 1 1 d . . .
C7 C 0.68753(14) 0.58657(14) 0.10255(11) 0.0270(2) Uani 1 1 d . . .
C8 C 0.65127(14) 0.67791(14) 0.18255(11) 0.0274(3) Uani 1 1 d . . .
H8 H 0.6052 0.7307 0.1623 0.033 Uiso 1 1 calc R . .
C9 C 0.68416(15) 0.69027(14) 0.29354(11) 0.0279(3) Uani 1 1 d . A .
C10 C 0.75090(19) 0.61102(19) 0.32402(13) 0.0396(4) Uani 1 1 d . . .
H10 H 0.7742 0.6207 0.3981 0.048 Uiso 1 1 calc R . .
C11 C 0.7830(2) 0.5167(2) 0.24337(15) 0.0501(5) Uani 1 1 d . . .
H11 H 0.8254 0.4612 0.2634 0.060 Uiso 1 1 calc R . .
C12 C 0.7523(2) 0.50499(19) 0.13379(13) 0.0422(4) Uani 1 1 d . . .
H12 H 0.7749 0.4422 0.0804 0.051 Uiso 1 1 calc R . .
C14 C 0.92491(17) 0.98609(18) -0.33238(14) 0.0386(3) Uani 1 1 d . . .
H14 H 0.9123 0.9497 -0.4087 0.046 Uiso 1 1 calc R . .
C15 C 1.05336(17) 1.04557(19) -0.27036(15) 0.0443(4) Uani 1 1 d . . .
H15 H 1.1261 1.0484 -0.3042 0.053 Uiso 1 1 calc R . .
C16 C 1.07246(15) 1.10087(17) -0.15726(14) 0.0372(3) Uani 1 1 d . . .
H16 H 1.1584 1.1409 -0.1137 0.045 Uiso 1 1 calc R . .
C17 C 0.96211(14) 1.09616(14) -0.10908(12) 0.0287(3) Uani 1 1 d . . .
C18 C 0.83661(14) 1.03241(16) -0.17734(12) 0.0311(3) Uani 1 1 d . . .
H18 H 0.7622 1.0268 -0.1454 0.037 Uiso 1 1 calc R . .
C19 C 0.98686(14) 1.15367(16) 0.01434(12) 0.0322(3) Uani 1 1 d . . .
C20 C 0.87520(14) 1.19916(16) 0.17198(12) 0.0311(3) Uani 1 1 d . . .
C21 C 0.98721(16) 1.27736(18) 0.25592(14) 0.0396(3) Uani 1 1 d . . .
H20 H 1.0704 1.3077 0.2392 0.047 Uiso 1 1 calc R . .
C22 C 0.97309(18) 1.3095(2) 0.36494(15) 0.0474(4) Uani 1 1 d . . .
H21 H 1.0478 1.3613 0.4213 0.057 Uiso 1 1 calc R . .
C23 C 0.85034(18) 1.2661(2) 0.39139(13) 0.0429(4) Uani 1 1 d . . .
H22 H 0.8427 1.2886 0.4649 0.052 Uiso 1 1 calc R . .
C24 C 0.73803(15) 1.18844(16) 0.30749(12) 0.0321(3) Uani 1 1 d . . .
C25 C 0.75084(14) 1.15513(16) 0.19820(12) 0.0313(3) Uani 1 1 d . . .
H23 H 0.6760 1.1031 0.1421 0.038 Uiso 1 1 calc R . .
C26 C 0.60242(16) 1.14642(16) 0.33352(13) 0.0324(3) Uani 1 1 d . . .
C13 C 0.64391(17) 0.78922(16) 0.37900(12) 0.0336(3) Uani 1 1 d . . .
C27 C 0.8804(4) 0.3672(4) 0.8202(4) 0.1108(14) Uani 1 1 d . . .
H27A H 0.9260 0.4587 0.8278 0.166 Uiso 1 1 calc R . .
H27B H 0.8404 0.3165 0.7439 0.166 Uiso 1 1 calc R . .
H27C H 0.9432 0.3294 0.8465 0.166 Uiso 1 1 calc R . .
N1 N 0.61749(13) 0.70726(13) -0.32793(10) 0.0309(2) Uani 1 1 d . . .
N2 N 0.66520(14) 0.57105(13) -0.01101(9) 0.0294(2) Uani 1 1 d . . .
N3 N 0.81705(12) 0.97860(13) -0.28685(10) 0.0309(2) Uani 1 1 d . . .
N4 N 0.87872(12) 1.16203(15) 0.05863(10) 0.0351(3) Uani 1 1 d . . .
H4 H 0.8049 1.1428 0.0131 0.042 Uiso 1 1 calc R . .
O1 O 0.57653(14) 0.73603(14) -0.01152(9) 0.0423(3) Uani 1 1 d . . .
O4 O 1.09856(12) 1.18648(18) 0.06909(11) 0.0551(4) Uani 1 1 d . . .
O5 O 0.59079(13) 1.18987(13) 0.43258(10) 0.0399(3) Uani 1 1 d . . .
O6 O 0.50235(11) 1.07438(12) 0.25807(9) 0.0349(2) Uani 1 1 d . . .
O2 O 0.67648(14) 0.79387(13) 0.47760(9) 0.0412(3) Uani 1 1 d . . .
O3A O 0.6090(3) 0.8760(2) 0.3556(2) 0.0377(5) Uiso 0.53 1 d P A 1
O3B O 0.5546(3) 0.8356(3) 0.3435(2) 0.0370(5) Uiso 0.47 1 d P A 2
O7 O 0.63046(15) 1.07117(15) -0.39961(13) 0.0479(3) Uani 1 1 d . . .
H7A H 0.5629 1.0878 -0.3847 0.072 Uiso 1 1 calc R . .
H7B H 0.629(4) 1.073(4) -0.458(3) 0.098(12) Uiso 1 1 d . . .
O8 O 0.61175(16) 0.1432(2) 0.93236(15) 0.0662(5) Uani 1 1 d . . .
H8A H 0.559(4) 0.171(4) 0.970(3) 0.098(11) Uiso 1 1 d . . .
H8B H 0.562(3) 0.075(3) 0.877(3) 0.075(9) Uiso 1 1 d . . .
O9 O 0.7816(3) 0.3631(2) 0.88184(17) 0.0775(6) Uani 1 1 d . . .
Zn1 Zn 0.623201(17) 0.880574(17) -0.385992(12) 0.03008(6) Uani 1 1 d . . .
H9 H 0.725(4) 0.271(4) 0.866(3) 0.124(15) Uiso 1 1 d . . .
H2A H 0.691(2) 0.516(2) -0.0489(18) 0.041(5) Uiso 1 1 d . . .

loop_
_atom_site_aniso_label
_atom_site_aniso_U_11
_atom_site_aniso_U_22
_atom_site_aniso_U_33
_atom_site_aniso_U_23
_atom_site_aniso_U_13
_atom_site_aniso_U_12
C1 0.0362(7) 0.0385(7) 0.0162(5) 0.0069(5) 0.0054(5) 0.0094(6)
C2 0.0457(8) 0.0334(7) 0.0211(6) 0.0032(5) 0.0079(6) 0.0124(6)
C3 0.0393(7) 0.0307(6) 0.0227(6) 0.0083(5) 0.0062(5) 0.0116(5)
C4 0.0273(5) 0.0314(6) 0.0159(5) 0.0072(5) 0.0034(5) 0.0089(5)
C5 0.0413(7) 0.0340(7) 0.0181(6) 0.0085(5) 0.0067(5) 0.0159(6)
C6 0.0313(6) 0.0340(6) 0.0170(5) 0.0085(5) 0.0064(5) 0.0123(5)
C7 0.0346(6) 0.0311(6) 0.0180(5) 0.0102(5) 0.0077(5) 0.0121(5)
C8 0.0353(6) 0.0327(6) 0.0188(6) 0.0115(5) 0.0086(5) 0.0142(5)
C9 0.0346(6) 0.0329(6) 0.0186(6) 0.0102(5) 0.0085(5) 0.0120(5)
C10 0.0524(9) 0.0564(10) 0.0213(6) 0.0171(7) 0.0097(6) 0.0299(8)
C11 0.0781(13) 0.0662(12) 0.0308(8) 0.0244(8) 0.0157(9) 0.0513(11)
C12 0.0645(11) 0.0495(9) 0.0267(7) 0.0148(7) 0.0152(7) 0.0364(9)
C14 0.0392(8) 0.0448(8) 0.0302(7) 0.0101(6) 0.0149(6) 0.0108(6)
C15 0.0325(7) 0.0535(10) 0.0408(9) 0.0093(7) 0.0186(7) 0.0073(7)
C16 0.0263(6) 0.0424(8) 0.0377(8) 0.0092(6) 0.0105(6) 0.0062(6)
C17 0.0258(6) 0.0329(6) 0.0274(6) 0.0104(5) 0.0077(5) 0.0085(5)
C18 0.0258(6) 0.0413(7) 0.0267(6) 0.0104(6) 0.0088(5) 0.0118(5)
C19 0.0260(6) 0.0406(7) 0.0274(7) 0.0104(6) 0.0063(5) 0.0076(5)
C20 0.0276(6) 0.0395(7) 0.0239(6) 0.0078(5) 0.0045(5) 0.0108(5)
C21 0.0283(6) 0.0509(9) 0.0305(7) 0.0069(7) 0.0022(6) 0.0082(6)
C22 0.0356(8) 0.0634(11) 0.0281(8) 0.0040(8) -0.0036(6) 0.0093(8)
C23 0.0415(8) 0.0593(10) 0.0232(7) 0.0080(7) 0.0039(6) 0.0166(8)
C24 0.0327(6) 0.0396(7) 0.0258(6) 0.0103(6) 0.0073(6) 0.0148(6)
C25 0.0269(6) 0.0396(7) 0.0243(6) 0.0069(5) 0.0043(5) 0.0102(5)
C26 0.0388(7) 0.0368(7) 0.0309(7) 0.0158(6) 0.0135(6) 0.0196(6)
C13 0.0494(8) 0.0369(7) 0.0199(6) 0.0118(5) 0.0132(6) 0.0178(6)
C27 0.105(3) 0.103(3) 0.169(4) 0.071(3) 0.067(3) 0.061(2)
N1 0.0385(6) 0.0365(6) 0.0194(5) 0.0104(5) 0.0068(5) 0.0138(5)
N2 0.0435(6) 0.0328(6) 0.0170(5) 0.0084(4) 0.0098(5) 0.0187(5)
N3 0.0306(5) 0.0375(6) 0.0256(6) 0.0105(5) 0.0073(5) 0.0125(5)
N4 0.0243(5) 0.0528(8) 0.0224(6) 0.0070(5) 0.0036(4) 0.0104(5)
O1 0.0642(8) 0.0560(7) 0.0238(5) 0.0159(5) 0.0161(5) 0.0408(6)
O4 0.0261(5) 0.0911(11) 0.0346(6) 0.0093(7) 0.0030(5) 0.0125(6)
O5 0.0468(6) 0.0482(7) 0.0293(5) 0.0131(5) 0.0163(5) 0.0194(5)
O6 0.0325(5) 0.0414(6) 0.0345(6) 0.0146(5) 0.0100(4) 0.0149(4)
O2 0.0543(7) 0.0554(7) 0.0186(5) 0.0110(5) 0.0121(5) 0.0252(6)
O7 0.0514(7) 0.0519(7) 0.0429(7) 0.0263(6) 0.0005(6) 0.0135(6)
O8 0.0419(7) 0.0782(11) 0.0567(9) -0.0153(8) 0.0003(7) 0.0306(8)
O9 0.1155(17) 0.0710(12) 0.0740(12) 0.0339(10) 0.0431(12) 0.0545(12)
Zn1 0.03348(9) 0.03875(10) 0.01772(9) 0.00750(7) 0.00623(6) 0.01319(7)

loop_
_atom_type_symbol
_atom_type_description
_atom_type_scat_dispersion_real
_atom_type_scat_dispersion_imag
_atom_type_scat_source
C C 0.0033 0.0016 'International Tables Vol C Tables 4.2.6.8 and 6.1.1.4'
H H 0.0000 0.0000 'International Tables Vol C Tables 4.2.6.8 and 6.1.1.4'
N N 0.0061 0.0033 'International Tables Vol C Tables 4.2.6.8 and 6.1.1.4'
O O 0.0106 0.0060 'International Tables Vol C Tables 4.2.6.8 and 6.1.1.4'
Zn Zn 0.2839 1.4301 'International Tables Vol C Tables 4.2.6.8 and 6.1.1.4'

loop_
_geom_angle_atom_site_label_1
_geom_angle_atom_site_label_2
_geom_angle_atom_site_label_3
_geom_angle
_geom_angle_site_symmetry_1
_geom_angle_site_symmetry_3
N1 C1 C2 123.08(13) . .
C1 C2 C3 118.99(14) . .
C2 C3 C4 118.85(14) . .
C5 C4 C3 118.03(12) . .
C5 C4 C6 116.34(12) . .
C3 C4 C6 125.62(13) . .
N1 C5 C4 123.79(13) . .
O1 C6 N2 123.73(12) . .
O1 C6 C4 120.25(13) . .
N2 C6 C4 115.98(12) . .
C8 C7 C12 119.36(13) . .
C8 C7 N2 124.32(13) . .
C12 C7 N2 116.31(12) . .
C7 C8 C9 119.83(13) . .
C10 C9 C8 120.39(13) . .
C10 C9 C13 120.42(12) . .
C8 C9 C13 119.18(13) . .
C9 C10 C11 119.57(14) . .
C12 C11 C10 120.35(16) . .
C11 C12 C7 120.44(15) . .
N3 C14 C15 122.48(15) . .
C14 C15 C16 118.96(14) . .
C15 C16 C17 119.30(15) . .
C18 C17 C16 117.95(14) . .
C18 C17 C19 124.22(12) . .
C16 C17 C19 117.72(13) . .
N3 C18 C17 123.19(13) . .
O4 C19 N4 123.55(15) . .
O4 C19 C17 119.88(14) . .
N4 C19 C17 116.54(12) . .
C21 C20 C25 119.85(14) . .
C21 C20 N4 123.51(13) . .
C25 C20 N4 116.63(13) . .
C22 C21 C20 119.11(15) . .
C23 C22 C21 121.30(16) . .
C22 C23 C24 119.67(15) . .
C25 C24 C23 119.63(14) . .
C25 C24 C26 119.54(14) . .
C23 C24 C26 120.76(14) . .
C24 C25 C20 120.44(13) . .
O6 C26 O5 120.92(14) . .
O6 C26 C24 120.48(13) . .
O5 C26 C24 118.54(15) . .
O6 C26 Zn1 63.65(8) . 2_675
O5 C26 Zn1 57.76(8) . 2_675
C24 C26 Zn1 169.71(11) . 2_675
O3A C13 O2 122.96(17) . .
O3A C13 O3B 27.14(13) . .
O2 C13 O3B 125.49(17) . .
O3A C13 C9 119.83(16) . .
O2 C13 C9 115.42(14) . .
O3B C13 C9 116.85(17) . .
C5 N1 C1 117.22(13) . .
C5 N1 Zn1 121.41(10) . .
C1 N1 Zn1 121.21(9) . .
C6 N2 C7 127.77(12) . .
C18 N3 C14 118.10(13) . .
C18 N3 Zn1 121.31(10) . .
C14 N3 Zn1 120.58(11) . .
C19 N4 C20 126.50(13) . .
C26 O5 Zn1 92.29(10) . 2_675
C26 O6 Zn1 86.81(9) . 2_675
C13 O2 Zn1 131.42(11) . 1_556
O2 Zn1 N3 97.02(5) 1_554 .
O2 Zn1 O7 102.27(6) 1_554 .
N3 Zn1 O7 86.49(5) . .
O2 Zn1 O5 102.99(5) 1_554 2_675
N3 Zn1 O5 159.93(5) . 2_675
O7 Zn1 O5 90.85(5) . 2_675
O2 Zn1 N1 91.20(5) 1_554 .
N3 Zn1 N1 87.56(5) . .
O7 Zn1 N1 165.84(6) . .
O5 Zn1 N1 90.33(5) 2_675 .
O2 Zn1 O6 161.15(5) 1_554 2_675
N3 Zn1 O6 100.61(4) . 2_675
O7 Zn1 O6 85.52(5) . 2_675
O5 Zn1 O6 59.33(4) 2_675 2_675
N1 Zn1 O6 82.96(4) . 2_675
O2 Zn1 C26 132.16(5) 1_554 2_675
N3 Zn1 C26 130.07(5) . 2_675
O7 Zn1 C26 90.15(5) . 2_675
O5 Zn1 C26 29.94(5) 2_675 2_675
N1 Zn1 C26 83.88(5) . 2_675
O6 Zn1 C26 29.54(5) 2_675 2_675

loop_
_geom_bond_atom_site_label_1
_geom_bond_atom_site_label_2
_geom_bond_distance
_geom_bond_site_symmetry_2
C1 N1 1.343(2) .
C1 C2 1.377(2) .
C2 C3 1.3884(19) .
C3 C4 1.3883(19) .
C4 C5 1.3835(19) .
C4 C6 1.5011(17) .
C5 N1 1.3417(17) .
C6 O1 1.2238(17) .
C6 N2 1.3488(19) .
C7 C8 1.3896(18) .
C7 C12 1.392(2) .
C7 N2 1.4147(16) .
C8 C9 1.3977(18) .
C9 C10 1.380(2) .
C9 C13 1.503(2) .
C10 C11 1.389(2) .
C11 C12 1.380(2) .
C14 N3 1.3426(19) .
C14 C15 1.376(2) .
C15 C16 1.379(2) .
C16 C17 1.3868(19) .
C17 C18 1.383(2) .
C17 C19 1.499(2) .
C18 N3 1.3344(18) .
C19 O4 1.2125(19) .
C19 N4 1.3566(19) .
C20 C21 1.392(2) .
C20 C25 1.3952(19) .
C20 N4 1.4121(18) .
C21 C22 1.388(2) .
C22 C23 1.380(3) .
C23 C24 1.393(2) .
C24 C25 1.3874(19) .
C24 C26 1.498(2) .
C26 O6 1.251(2) .
C26 O5 1.2652(18) .
C26 Zn1 2.5324(15) 2_675
C13 O3A 1.219(3) .
C13 O2 1.2673(17) .
C13 O3B 1.297(3) .
C27 O9 1.390(4) .
N1 Zn1 2.2361(13) .
N3 Zn1 2.1055(13) .
O5 Zn1 2.1437(13) 2_675
O6 Zn1 2.2728(11) 2_675
O2 Zn1 1.9737(11) 1_556
O7 Zn1 2.1390(14) .
Zn1 O2 1.9738(11) 1_554
Zn1 O5 2.1438(13) 2_675
Zn1 O6 2.2728(11) 2_675
Zn1 C26 2.5324(15) 2_675

loop_
_geom_hbond_atom_site_label_D
_geom_hbond_atom_site_label_H
_geom_hbond_atom_site_label_A
_geom_hbond_distance_DH
_geom_hbond_distance_HA
_geom_hbond_distance_DA
_geom_hbond_angle_DHA
_geom_hbond_site_symmetry_A
N2 H2A O9 0.79(2) 2.19(2) 2.968(2) 167(2) 1_554
O9 H9 O8 0.98(4) 2.04(4) 2.887(3) 144(3) 1
O8 H8B O6 0.86(3) 1.91(3) 2.750(2) 164(3) 2_666
O8 H8A O1 0.84(4) 2.03(4) 2.8253(19) 158(3) 2_666
O7 H7B O3A 0.76(4) 2.67(4) 3.210(3) 130(3) 1_554
O7 H7B O5 0.76(4) 2.25(4) 2.8937(18) 143(4) 1_554
O7 H7A O3A 0.82 2.03 2.849(3) 177.2 2_675
O7 H7A O3B 0.82 1.74 2.544(3) 165.7 2_675
N4 H4 O8 0.86 2.20 3.037(2) 163.8 1_564
